data_4069534
loop_
_publ_author_name
'Dub, Pavel A.'
'Rodriguez-Zubiri, Mireia'
'Daran, Jean-Claude'
'Brunet, Jean-Jacques'
'Poli, Rinaldo'

_publ_section_title
;
 Platinum-Catalyzed Ethylene Hydroamination with Aniline: Synthesis,
 Characterization, and Studies of Intermediates
;
_journal_issue 16
_journal_name_full Organometallics
_journal_page_first 4764
_journal_paper_doi 10.1021/om9002494
_journal_volume 28
_journal_year 2009
_chemical_compound_source 'synthesis as described'
_chemical_formula_moiety 'C8 H11 Br2 N Pt'
_chemical_formula_sum 'C8 H11 Br2 N Pt'
_chemical_formula_weight 476.06
_chemical_name_systematic
;
 ?
;
_space_group_IT_number 2
_symmetry_cell_setting triclinic
_symmetry_space_group_name_Hall '-P 1'
_symmetry_space_group_name_H-M 'P -1'
_atom_sites_solution_hydrogens geom
_atom_sites_solution_primary direct
_atom_sites_solution_secondary difmap
_audit_creation_method SHELXL-97
_cell_angle_alpha 73.219(2)
_cell_angle_beta 84.352(2)
_cell_angle_gamma 76.014(2)
_cell_formula_units_Z 4
_cell_length_a 9.0298(4)
_cell_length_b 9.9097(5)
_cell_length_c 13.2946(6)
_cell_measurement_reflns_used 7207
_cell_measurement_temperature 110(2)
_cell_measurement_theta_max 35.77
_cell_measurement_theta_min 2.34
_cell_volume 1104.68(9)
_computing_cell_refinement APEXII
_computing_data_collection 'APEXII (Bruker, 2007)'
_computing_data_reduction 'SAINT (Bruker, 2007)'
_computing_molecular_graphics 'ORTEPIII (Burnett & Johnson, 1996); ORTEP-3 for Windows (Farrugia, 1997)'
_computing_publication_material 'WinGX publication routines (Farrugia, 1999)'
_computing_structure_refinement 'SHELXL-97 (Sheldrick, 1997)'
_computing_structure_solution 'SIR-97 (Altomare et al., 1997)'
_diffrn_ambient_temperature 110(2)
_diffrn_measured_fraction_theta_full 0.989
_diffrn_measured_fraction_theta_max 0.989
_diffrn_measurement_device_type 'Bruker APEXII'
_diffrn_measurement_method '\f and \w scans'
_diffrn_radiation_monochromator graphite
_diffrn_radiation_source 'fine-focus sealed tube'
_diffrn_radiation_type MoK\a
_diffrn_radiation_wavelength 0.71073
_diffrn_reflns_av_R_equivalents 0.0331
_diffrn_reflns_av_sigmaI/netI 0.0494
_diffrn_reflns_limit_h_max 13
_diffrn_reflns_limit_h_min -13
_diffrn_reflns_limit_k_max 15
_diffrn_reflns_limit_k_min -14
_diffrn_reflns_limit_l_max 16
_diffrn_reflns_limit_l_min -20
_diffrn_reflns_number 18905
_diffrn_reflns_theta_full 33.00
_diffrn_reflns_theta_max 33.14
_diffrn_reflns_theta_min 1.60
_exptl_absorpt_coefficient_mu 19.886
_exptl_absorpt_correction_T_max 0.588
_exptl_absorpt_correction_T_min 0.032
_exptl_absorpt_correction_type analytical
_exptl_absorpt_process_details 'PLATON (Spek, 2003)'
_exptl_crystal_colour yellow
_exptl_crystal_density_diffrn 2.863
_exptl_crystal_density_method 'not measured'
_exptl_crystal_description 'flattened prism'
_exptl_crystal_F_000 856
_exptl_crystal_size_max 0.229
_exptl_crystal_size_mid 0.199
_exptl_crystal_size_min 0.026
_refine_diff_density_max 1.723
_refine_diff_density_min -1.794
_refine_diff_density_rms 0.261
_refine_ls_extinction_method none
_refine_ls_goodness_of_fit_ref 1.035
_refine_ls_hydrogen_treatment constr
_refine_ls_matrix_type full
_refine_ls_number_parameters 217
_refine_ls_number_reflns 8326
_refine_ls_number_restraints 0
_refine_ls_restrained_S_all 1.035
_refine_ls_R_factor_all 0.0527
_refine_ls_R_factor_gt 0.0334
_refine_ls_shift/su_max 0.002
_refine_ls_shift/su_mean 0.000
_refine_ls_structure_factor_coef Fsqd
_refine_ls_weighting_details 'calc w=1/[\s^2^(Fo^2^)+(0.0266P)^2^+4.9777P] where P=(Fo^2^+2Fc^2^)/3'
_refine_ls_weighting_scheme calc
_refine_ls_wR_factor_gt 0.0733
_refine_ls_wR_factor_ref 0.0814
_reflns_number_gt 6364
_reflns_number_total 8326
_reflns_threshold_expression I>2\s(I)
_cod_data_source_file om9002494_si_002.cif
_cod_data_source_block 4
_cod_depositor_comments
;
The following automatic conversions were performed:

'_symmetry_cell_setting' value 'Triclinic' changed to 'triclinic'
according to /home/saulius/struct/CIF-dictionaries/cif_core.dic
dictionary named 'cif_core.dic' version 2.4.2 from 2011-04-26.

Automatic conversion script
Id: cif_fix_values 1715 2011-07-08 13:25:40Z adriana 
;
_cod_original_cell_volume 1104.69(9)
_cod_original_sg_symbol_Hall '-P 1   '
_cod_original_sg_symbol_H-M 'P-1   '
_cod_database_code 4069534

loop_
_symmetry_equiv_pos_as_xyz
'x, y, z'
'-x, -y, -z'

loop_
_atom_site_label
_atom_site_type_symbol
_atom_site_fract_x
_atom_site_fract_y
_atom_site_fract_z
_atom_site_U_iso_or_equiv
_atom_site_adp_type
_atom_site_occupancy
_atom_site_symmetry_multiplicity
_atom_site_calc_flag
_atom_site_refinement_flags
Pt1 Pt 0.79800(2) 0.02358(2) 0.880032(15) 0.01797(5) Uani 1 1 d .
Br11 Br 0.86548(6) 0.15790(6) 0.70642(4) 0.02575(11) Uani 1 1 d .
Br12 Br 0.72788(7) -0.11055(7) 1.05396(5) 0.03257(13) Uani 1 1 d .
N1 N 0.6171(5) 0.1979(5) 0.8889(3) 0.0228(9) Uani 1 1 d .
H1C H 0.5892 0.2516 0.8219 0.027 Uiso 1 1 calc R
H1D H 0.5346 0.1626 0.9225 0.027 Uiso 1 1 calc R
C1 C 1.0252(7) -0.1118(7) 0.8966(6) 0.0333(14) Uani 1 1 d .
H1A H 1.1065 -0.0716 0.8510 0.040 Uiso 1 1 calc R
H1B H 1.0573 -0.1649 0.9691 0.040 Uiso 1 1 calc R
C2 C 0.9359(8) -0.1715(7) 0.8515(6) 0.0373(15) Uani 1 1 d .
H2A H 0.9112 -0.2632 0.8950 0.045 Uiso 1 1 calc R
H2B H 0.9603 -0.1700 0.7769 0.045 Uiso 1 1 calc R
C111 C 0.6540(7) 0.2914(7) 0.9442(5) 0.0284(12) Uani 1 1 d .
C112 C 0.6042(8) 0.2787(8) 1.0480(5) 0.0423(18) Uani 1 1 d .
H112 H 0.5447 0.2107 1.0827 0.051 Uiso 1 1 calc R
C113 C 0.6433(12) 0.3679(11) 1.1000(7) 0.070(3) Uani 1 1 d .
H113 H 0.6115 0.3596 1.1714 0.084 Uiso 1 1 calc R
C114 C 0.7257(13) 0.4658(12) 1.0505(10) 0.079(4) Uani 1 1 d .
H114 H 0.7505 0.5265 1.0870 0.095 Uiso 1 1 calc R
C115 C 0.7744(13) 0.4787(10) 0.9468(9) 0.075(3) Uani 1 1 d .
H115 H 0.8325 0.5481 0.9124 0.090 Uiso 1 1 calc R
C116 C 0.7385(9) 0.3901(8) 0.8928(7) 0.0463(18) Uani 1 1 d .
H116 H 0.7719 0.3979 0.8217 0.056 Uiso 1 1 calc R
Pt2 Pt 0.78586(3) 0.40933(2) 0.389722(15) 0.02192(5) Uani 1 1 d .
Br21 Br 1.02694(7) 0.23989(7) 0.43220(5) 0.03121(13) Uani 1 1 d .
Br22 Br 0.53946(9) 0.57317(7) 0.34758(5) 0.04254(18) Uani 1 1 d .
N2 N 0.6733(5) 0.2480(5) 0.4746(3) 0.0210(9) Uani 1 1 d .
H2C H 0.7381 0.1828 0.5246 0.025 Uiso 1 1 calc R
H2D H 0.5900 0.2900 0.5096 0.025 Uiso 1 1 calc R
C3 C 0.9027(11) 0.5835(8) 0.3610(6) 0.051(2) Uani 1 1 d .
H3A H 0.8398 0.6779 0.3668 0.062 Uiso 1 1 calc R
H3B H 1.0047 0.5588 0.3914 0.062 Uiso 1 1 calc R
C4 C 0.8963(10) 0.5509(8) 0.2678(5) 0.0469(19) Uani 1 1 d .
H4A H 0.9944 0.5054 0.2384 0.056 Uiso 1 1 calc R
H4B H 0.8295 0.6245 0.2139 0.056 Uiso 1 1 calc R
C211 C 0.6213(6) 0.1685(6) 0.4139(4) 0.0200(10) Uani 1 1 d .
C212 C 0.7272(6) 0.0647(6) 0.3768(4) 0.0229(10) Uani 1 1 d .
H212 H 0.8324 0.0463 0.3910 0.027 Uiso 1 1 calc R
C213 C 0.6780(7) -0.0116(6) 0.3190(5) 0.0279(12) Uani 1 1 d .
H213 H 0.7500 -0.0811 0.2922 0.033 Uiso 1 1 calc R
C214 C 0.5242(7) 0.0131(7) 0.3001(5) 0.0317(13) Uani 1 1 d .
H214 H 0.4907 -0.0403 0.2613 0.038 Uiso 1 1 calc R
C215 C 0.4201(7) 0.1152(8) 0.3376(5) 0.0359(14) Uani 1 1 d .
H215 H 0.3148 0.1319 0.3243 0.043 Uiso 1 1 calc R
C216 C 0.4670(6) 0.1941(7) 0.3947(5) 0.0282(12) Uani 1 1 d .
H216 H 0.3947 0.2646 0.4203 0.034 Uiso 1 1 calc R

loop_
_atom_site_aniso_label
_atom_site_aniso_U_11
_atom_site_aniso_U_22
_atom_site_aniso_U_33
_atom_site_aniso_U_23
_atom_site_aniso_U_13
_atom_site_aniso_U_12
Pt1 0.01567(9) 0.02293(9) 0.01643(9) -0.00343(7) -0.00248(6) -0.00801(7)
Br11 0.0243(3) 0.0358(3) 0.0176(2) -0.0053(2) 0.0011(2) -0.0105(2)
Br12 0.0259(3) 0.0391(3) 0.0258(3) 0.0043(2) -0.0009(2) -0.0105(2)
N1 0.018(2) 0.028(2) 0.016(2) 0.0028(17) -0.0004(16) -0.0039(17)
C1 0.021(3) 0.035(3) 0.042(4) -0.010(3) -0.001(2) -0.001(2)
C2 0.045(4) 0.029(3) 0.041(4) -0.018(3) 0.003(3) -0.005(3)
C111 0.024(3) 0.032(3) 0.024(3) -0.010(2) -0.004(2) 0.007(2)
C112 0.042(4) 0.043(4) 0.026(3) -0.006(3) -0.008(3) 0.019(3)
C113 0.082(7) 0.070(6) 0.046(5) -0.037(5) -0.037(5) 0.044(5)
C114 0.077(7) 0.071(7) 0.103(9) -0.067(7) -0.040(6) 0.024(6)
C115 0.094(8) 0.049(5) 0.099(8) -0.046(6) -0.001(6) -0.019(5)
C116 0.057(5) 0.033(4) 0.055(5) -0.022(3) 0.007(4) -0.012(3)
Pt2 0.03245(12) 0.01958(9) 0.01406(9) -0.00403(7) -0.00173(8) -0.00672(8)
Br21 0.0230(3) 0.0423(3) 0.0310(3) -0.0138(3) 0.0017(2) -0.0089(2)
Br22 0.0580(4) 0.0338(3) 0.0213(3) -0.0059(2) -0.0086(3) 0.0179(3)
N2 0.020(2) 0.028(2) 0.0144(19) -0.0065(17) -0.0008(16) -0.0026(17)
C3 0.083(6) 0.032(4) 0.048(4) 0.001(3) -0.014(4) -0.038(4)
C4 0.071(5) 0.049(4) 0.025(3) 0.006(3) -0.003(3) -0.041(4)
C211 0.023(2) 0.023(2) 0.014(2) -0.0051(19) 0.0020(18) -0.0054(19)
C212 0.019(2) 0.021(2) 0.025(3) -0.003(2) -0.002(2) -0.0019(19)
C213 0.031(3) 0.027(3) 0.029(3) -0.013(2) 0.006(2) -0.010(2)
C214 0.035(3) 0.041(3) 0.027(3) -0.013(3) 0.003(2) -0.022(3)
C215 0.022(3) 0.055(4) 0.035(3) -0.016(3) -0.002(2) -0.011(3)
C216 0.012(2) 0.043(3) 0.029(3) -0.014(3) -0.001(2) 0.000(2)

loop_
_atom_type_symbol
_atom_type_description
_atom_type_scat_dispersion_real
_atom_type_scat_dispersion_imag
_atom_type_scat_source
C C 0.0033 0.0016 'International Tables Vol C Tables 4.2.6.8 and 6.1.1.4'
H H 0.0000 0.0000 'International Tables Vol C Tables 4.2.6.8 and 6.1.1.4'
N N 0.0061 0.0033 'International Tables Vol C Tables 4.2.6.8 and 6.1.1.4'
Br Br -0.2901 2.4595 'International Tables Vol C Tables 4.2.6.8 and 6.1.1.4'
Pt Pt -1.7033 8.3905 'International Tables Vol C Tables 4.2.6.8 and 6.1.1.4'

loop_
_geom_angle_atom_site_label_1
_geom_angle_atom_site_label_2
_geom_angle_atom_site_label_3
_geom_angle
N1 Pt1 C2 164.0(2)
N1 Pt1 C1 158.7(2)
C2 Pt1 C1 37.3(3)
N1 Pt1 Br11 89.64(12)
C2 Pt1 Br11 89.8(2)
C1 Pt1 Br11 90.61(19)
N1 Pt1 Br12 89.99(12)
C2 Pt1 Br12 90.4(2)
C1 Pt1 Br12 89.87(19)
Br11 Pt1 Br12 179.49(2)
C111 N1 Pt1 113.3(3)
C2 C1 Pt1 71.0(4)
C1 C2 Pt1 71.7(4)
C116 C111 C112 121.4(7)
C116 C111 N1 119.0(6)
C112 C111 N1 119.5(6)
C111 C112 C113 118.5(9)
C114 C113 C112 120.9(9)
C113 C114 C115 120.5(9)
C114 C115 C116 120.1(10)
C111 C116 C115 118.6(8)
N2 Pt2 C4 164.3(2)
N2 Pt2 C3 158.4(2)
C4 Pt2 C3 37.3(3)
N2 Pt2 Br21 89.33(12)
C4 Pt2 Br21 90.5(2)
C3 Pt2 Br21 88.8(3)
N2 Pt2 Br22 88.98(12)
C4 Pt2 Br22 90.9(2)
C3 Pt2 Br22 93.0(3)
Br21 Pt2 Br22 178.12(3)
C211 N2 Pt2 116.2(3)
C4 C3 Pt2 71.2(4)
C3 C4 Pt2 71.6(4)
C216 C211 C212 120.4(5)
C216 C211 N2 120.3(5)
C212 C211 N2 119.3(5)
C213 C212 C211 119.5(5)
C214 C213 C212 120.3(5)
C215 C214 C213 119.9(6)
C214 C215 C216 120.8(6)
C211 C216 C215 119.1(5)

loop_
_geom_bond_atom_site_label_1
_geom_bond_atom_site_label_2
_geom_bond_distance
Pt1 N1 2.093(4)
Pt1 C2 2.145(6)
Pt1 C1 2.155(6)
Pt1 Br11 2.4108(6)
Pt1 Br12 2.4203(6)
N1 C111 1.450(8)
C1 C2 1.375(9)
C111 C116 1.371(10)
C111 C112 1.388(9)
C112 C113 1.392(12)
C113 C114 1.345(16)
C114 C115 1.385(16)
C115 C116 1.393(11)
Pt2 N2 2.093(5)
Pt2 C4 2.153(6)
Pt2 C3 2.158(7)
Pt2 Br21 2.4093(7)
Pt2 Br22 2.4237(7)
N2 C211 1.454(7)
C3 C4 1.378(10)
C211 C216 1.390(7)
C211 C212 1.393(7)
C212 C213 1.388(8)
C213 C214 1.385(9)
C214 C215 1.377(9)
C215 C216 1.391(9)
